data_7719858
loop_
_publ_author_name
'Barton, Kyle J.'
'Hedberg, Emma N.'
'Horton, Alexandria R.'
'Allen, Jacqueline N.'
'Wheeler, Kraig A.'
'Cravens, Shannen L.'
'Bailey, Wilson D.'

_publ_section_title
;
 Pyridyl &#x3b2;-ketoenols, pyrazoles and their zinc complexes: synthesis,
 photophysical properties, and DNA binding.
;
_journal_issue 46
_journal_name_full 'Dalton transactions (Cambridge, England : 2003)'
_journal_page_first 17299
_journal_page_last 17310
_journal_paper_doi 10.1039/d5dt01900a
_journal_volume 54
_journal_year 2025
_chemical_formula_moiety 'C27 H27 Cl2 N7 Zn, 2(C3 H7 N O)'
_chemical_formula_sum 'C33 H41 Cl2 N9 O2 Zn'
_chemical_formula_weight 732.02
_space_group_crystal_system monoclinic
_space_group_IT_number 14
_space_group_name_Hall '-P 2yn'
_space_group_name_H-M_alt 'P 1 21/n 1'
_atom_sites_solution_hydrogens mixed
_atom_sites_solution_primary dual
_audit_creation_date 2025-07-24
_audit_creation_method
;
Olex2 1.5
(compiled 2025.07.13 svn.rb7424aed for OlexSys, GUI svn.r7308)
;
_audit_update_record
;
2025-08-08 deposited with the CCDC.	2025-10-31 downloaded from the CCDC.
;
_cell_angle_alpha 90
_cell_angle_beta 105.245(2)
_cell_angle_gamma 90
_cell_formula_units_Z 4
_cell_length_a 13.2533(3)
_cell_length_b 11.8894(3)
_cell_length_c 23.1759(5)
_cell_measurement_reflns_used 9952
_cell_measurement_temperature 100(2)
_cell_measurement_theta_max 72.30
_cell_measurement_theta_min 3.95
_cell_volume 3523.40(15)
_computing_cell_refinement 'SAINT+ V8.40B (Bruker AXS Inc., 2020)'
_computing_data_collection 'APEX3 Ver.2019.11-0 (Bruker-AXS, 2019)'
_computing_data_reduction 'SAINT+ Ve8.40B (Bruker-AXS, 2020)'
_computing_molecular_graphics 'OLEX2 (Dolomanov et al., 2009)'
_computing_publication_material 'OLEX2 (Dolomanov et al., 2009)'
_computing_structure_refinement 'XL (Sheldrick, 2019/1)'
_computing_structure_solution 'XT (Sheldrick, 2018/2)'
_diffrn_ambient_temperature 100(2)
_diffrn_detector '100 \\times 140 mm^2^ CMOS sensor'
_diffrn_detector_area_resol_mean 7.9
_diffrn_detector_type 'Bruker PHOTON II'
_diffrn_measured_fraction_theta_full 1.000
_diffrn_measured_fraction_theta_max 0.999
_diffrn_measurement_device '\k-geometry four-circle diffractometer'
_diffrn_measurement_device_type 'Bruker D8 Venture'
_diffrn_measurement_method '\w and \f scans'
_diffrn_radiation_collimation 'focusing mirror'
_diffrn_radiation_detector 'Bruker PHOTON II'
_diffrn_radiation_monochromator 'multilayer mirror'
_diffrn_radiation_probe x-ray
_diffrn_radiation_type CuK\a
_diffrn_radiation_wavelength 1.54178
_diffrn_radiation_xray_symbol K-L~3~
_diffrn_reflns_av_R_equivalents 0.0866
_diffrn_reflns_av_unetI/netI 0.0387
_diffrn_reflns_Laue_measured_fraction_full 1.000
_diffrn_reflns_Laue_measured_fraction_max 0.999
_diffrn_reflns_limit_h_max 16
_diffrn_reflns_limit_h_min -16
_diffrn_reflns_limit_k_max 14
_diffrn_reflns_limit_k_min -14
_diffrn_reflns_limit_l_max 28
_diffrn_reflns_limit_l_min -28
_diffrn_reflns_number 64548
_diffrn_reflns_point_group_measured_fraction_full 1.000
_diffrn_reflns_point_group_measured_fraction_max 0.999
_diffrn_reflns_theta_full 67.679
_diffrn_reflns_theta_max 72.296
_diffrn_reflns_theta_min 3.501
_diffrn_source 'microfocus sealed X-ray tube'
_diffrn_source_current 1.1
_diffrn_source_power 0.05500000000000001
_diffrn_source_type 'Incoatec I\mS 3.0'
_diffrn_source_voltage 50.0
_exptl_absorpt_coefficient_mu 2.717
_exptl_absorpt_correction_T_max 0.7402
_exptl_absorpt_correction_T_min 0.6441
_exptl_absorpt_correction_type multi-scan
_exptl_absorpt_process_details
;
SADABS-2016/2 (Krause et al., 2015) was used for absorption correction.
;
_exptl_crystal_colour 'clear yellow'
_exptl_crystal_colour_lustre clear
_exptl_crystal_colour_primary yellow
_exptl_crystal_density_diffrn 1.380
_exptl_crystal_density_method 'not measured'
_exptl_crystal_description plate
_exptl_crystal_F_000 1528
_exptl_crystal_size_max 0.22
_exptl_crystal_size_mid 0.154
_exptl_crystal_size_min 0.031
_refine_diff_density_max 0.372
_refine_diff_density_min -0.487
_refine_diff_density_rms 0.078
_refine_ls_extinction_method none
_refine_ls_goodness_of_fit_ref 1.064
_refine_ls_hydrogen_treatment mixed
_refine_ls_matrix_type full
_refine_ls_number_parameters 438
_refine_ls_number_reflns 6948
_refine_ls_number_restraints 0
_refine_ls_restrained_S_all 1.064
_refine_ls_R_factor_all 0.0627
_refine_ls_R_factor_gt 0.0462
_refine_ls_shift/su_max 0.001
_refine_ls_shift/su_mean 0.000
_refine_ls_structure_factor_coef Fsqd
_refine_ls_weighting_details 'w=1/[\s^2^(Fo^2^)+(0.0453P)^2^+6.2782P] where P=(Fo^2^+2Fc^2^)/3'
_refine_ls_weighting_scheme calc
_refine_ls_wR_factor_gt 0.1047
_refine_ls_wR_factor_ref 0.1154
_reflns_Friedel_coverage 0.000
_reflns_number_gt 5709
_reflns_number_total 6948
_reflns_threshold_expression 'I > 2\s(I)'
_cod_data_source_file d5dt01900a2.cif
_cod_data_source_block 25wdb02
_cod_depositor_comments
;
The following automatic conversions were performed:

data item '_diffrn_radiation_probe' value 'X-ray' was changed to
'x-ray' in accordance with the
/home/data/users/saulius/crontab/automatic-downloads/rss-feeds/RSC/lib/dictionaries/cif_core.dic
dictionary named 'cif_core.dic' version 2.4.2 last updated on
2011-04-26.

Automatic conversion script
Id: cif_fix_values 8170 2020-07-09 18:12:32Z antanas 

 Adding full bibliography for 7719853--7719858.cif.
;
_cod_database_code 7719858
_shelx_shelxl_version_number 2019/3
_shelx_space_group_comment
;
The symmetry employed for this shelxl refinement is uniquely defined
by the following loop, which should always be used as a source of
symmetry information in preference to the above space-group names.
They are only intended as comments.
;
_shelx_estimated_absorpt_t_max 0.921
_shelx_estimated_absorpt_t_min 0.586
_olex2_refinement_description
;
1. Fixed Uiso
 At 1.2 times of:
  All C(H) groups, All N(H) groups
 At 1.5 times of:
  All C(H,H,H) groups
2.a Aromatic/amide H refined with riding coordinates:
 C2(H2), C3(H3A), C4(H4), C7(H7), C10(H10), C11(H11), C13(H13), C14(H14),
 C18(H18), C21(H21), C22(H22), C24(H24), C25(H25), C28(H28), C31(H31)
2.b Idealised Me refined as rotating group:
 C15(H15A,H15B,H15C), C16(H16A,H16B,H16C), C26(H26A,H26B,H26C), C27(H27A,H27B,
 H27C), C29(H29A,H29B,H29C), C30(H30A,H30B,H30C), C32(H32A,H32B,H32C), C33(H33A,
 H33B,H33C)
;
_olex2_submission_special_instructions 'No special instructions were received'

loop_
_space_group_symop_operation_xyz
'x, y, z'
'-x+1/2, y+1/2, -z+1/2'
'-x, -y, -z'
'x-1/2, -y-1/2, z-1/2'

loop_
_atom_site_label
_atom_site_type_symbol
_atom_site_fract_x
_atom_site_fract_y
_atom_site_fract_z
_atom_site_U_iso_or_equiv
_atom_site_adp_type
_atom_site_occupancy
_atom_site_site_symmetry_order
_atom_site_calc_flag
_atom_site_refinement_flags_posn
_atom_site_refinement_flags_adp
_atom_site_refinement_flags_occupancy
_atom_site_disorder_assembly
_atom_site_disorder_group
Zn1 Zn 0.25235(3) 0.73439(3) 0.40331(2) 0.01477(10) Uani 1 1 d . . . . .
Cl1 Cl 0.16365(5) 0.78572(6) 0.46988(3) 0.02251(15) Uani 1 1 d . . . . .
Cl2 Cl 0.30390(6) 0.55383(6) 0.40117(3) 0.02510(16) Uani 1 1 d . . . . .
O1 O 0.42780(17) 0.64398(18) 0.57674(9) 0.0254(4) Uani 1 1 d . . . . .
O2 O -0.02323(18) 0.5245(2) 0.38295(10) 0.0331(5) Uani 1 1 d . . . . .
N1 N 0.28132(18) 0.85441(18) 0.34134(10) 0.0152(4) Uani 1 1 d . . . . .
N2 N 0.40239(18) 0.80866(19) 0.44642(10) 0.0173(5) Uani 1 1 d . . . . .
N3 N 0.47999(18) 0.7904(2) 0.49606(10) 0.0171(5) Uani 1 1 d . . . . .
H3 H 0.466(3) 0.745(3) 0.5248(16) 0.020 Uiso 1 1 d . U . . .
N4 N 0.9373(2) 0.8168(2) 0.68674(11) 0.0279(6) Uani 1 1 d . . . . .
N5 N 0.11505(17) 0.73035(19) 0.32444(9) 0.0151(4) Uani 1 1 d . . . . .
N6 N 0.03022(17) 0.66438(19) 0.30391(10) 0.0157(4) Uani 1 1 d . . . . .
H6 H 0.010(3) 0.616(3) 0.3306(15) 0.019 Uiso 1 1 d . U . . .
N7 N -0.3522(2) 0.4158(2) 0.11353(12) 0.0313(6) Uani 1 1 d . . . . .
N8 N 0.3796(2) 0.4739(2) 0.60481(12) 0.0293(6) Uani 1 1 d . . . . .
N9 N 0.0541(2) 0.3918(2) 0.45019(12) 0.0333(6) Uani 1 1 d . . . . .
C1 C 0.2087(2) 0.8745(2) 0.28982(11) 0.0159(5) Uani 1 1 d . . . . .
C2 C 0.2206(2) 0.9604(2) 0.25148(12) 0.0189(6) Uani 1 1 d . . . . .
H2 H 0.169450 0.972843 0.214777 0.023 Uiso 1 1 calc R U . . .
C3 C 0.3089(2) 1.0271(2) 0.26813(13) 0.0213(6) Uani 1 1 d . . . . .
H3A H 0.318263 1.087276 0.243052 0.026 Uiso 1 1 calc R U . . .
C4 C 0.3842(2) 1.0064(2) 0.32168(13) 0.0205(6) Uani 1 1 d . . . . .
H4 H 0.445278 1.051653 0.333397 0.025 Uiso 1 1 calc R U . . .
C5 C 0.3680(2) 0.9184(2) 0.35744(12) 0.0167(5) Uani 1 1 d . . . . .
C6 C 0.4393(2) 0.8857(2) 0.41499(12) 0.0164(5) Uani 1 1 d . . . . .
C7 C 0.5416(2) 0.9174(2) 0.44520(12) 0.0174(5) Uani 1 1 d . . . . .
H7 H 0.584949 0.970596 0.432657 0.021 Uiso 1 1 calc R U . . .
C8 C 0.5658(2) 0.8539(2) 0.49750(12) 0.0163(5) Uani 1 1 d . . . . .
C9 C 0.6609(2) 0.8453(2) 0.54668(12) 0.0177(5) Uani 1 1 d . . . . .
C10 C 0.7374(2) 0.9294(2) 0.55677(12) 0.0181(5) Uani 1 1 d . . . . .
H10 H 0.726989 0.993393 0.531354 0.022 Uiso 1 1 calc R U . . .
C11 C 0.8277(2) 0.9216(2) 0.60276(13) 0.0200(6) Uani 1 1 d . . . . .
H11 H 0.877923 0.980316 0.608455 0.024 Uiso 1 1 calc R U . . .
C12 C 0.8467(2) 0.8275(2) 0.64160(12) 0.0205(6) Uani 1 1 d . . . . .
C13 C 0.7690(2) 0.7435(3) 0.63129(13) 0.0223(6) Uani 1 1 d . . . . .
H13 H 0.778493 0.679377 0.656608 0.027 Uiso 1 1 calc R U . . .
C14 C 0.6796(2) 0.7528(2) 0.58524(13) 0.0220(6) Uani 1 1 d . . . . .
H14 H 0.628884 0.694436 0.579442 0.026 Uiso 1 1 calc R U . . .
C15 C 1.0153(3) 0.9038(3) 0.69751(15) 0.0334(7) Uani 1 1 d . . . . .
H15A H 1.035005 0.919833 0.660437 0.050 Uiso 1 1 calc R U . . .
H15B H 1.077113 0.878742 0.728283 0.050 Uiso 1 1 calc R U . . .
H15C H 0.987109 0.972007 0.711143 0.050 Uiso 1 1 calc R U . . .
C16 C 0.9522(3) 0.7206(3) 0.72602(15) 0.0352(8) Uani 1 1 d . . . . .
H16A H 0.899802 0.721706 0.748987 0.053 Uiso 1 1 calc R U . . .
H16B H 1.022380 0.723363 0.753510 0.053 Uiso 1 1 calc R U . . .
H16C H 0.944578 0.651484 0.702241 0.053 Uiso 1 1 calc R U . . .
C17 C 0.1190(2) 0.7971(2) 0.27901(11) 0.0153(5) Uani 1 1 d . . . . .
C18 C 0.0360(2) 0.7753(2) 0.22848(12) 0.0163(5) Uani 1 1 d . . . . .
H18 H 0.021223 0.811747 0.190706 0.020 Uiso 1 1 calc R U . . .
C19 C -0.0201(2) 0.6881(2) 0.24608(11) 0.0156(5) Uani 1 1 d . . . . .
C20 C -0.1097(2) 0.6220(2) 0.21325(12) 0.0171(5) Uani 1 1 d . . . . .
C21 C -0.1586(2) 0.6447(2) 0.15307(12) 0.0180(5) Uani 1 1 d . . . . .
H21 H -0.136096 0.707462 0.134335 0.022 Uiso 1 1 calc R U . . .
C22 C -0.2386(2) 0.5782(2) 0.12036(12) 0.0206(6) Uani 1 1 d . . . . .
H22 H -0.270654 0.596664 0.079802 0.025 Uiso 1 1 calc R U . . .
C23 C -0.2735(2) 0.4833(3) 0.14602(12) 0.0211(6) Uani 1 1 d . . . . .
C24 C -0.2240(3) 0.4601(3) 0.20648(13) 0.0268(7) Uani 1 1 d . . . . .
H24 H -0.245414 0.396524 0.225113 0.032 Uiso 1 1 calc R U . . .
C25 C -0.1448(2) 0.5283(3) 0.23919(13) 0.0241(6) Uani 1 1 d . . . . .
H25 H -0.113535 0.511326 0.280036 0.029 Uiso 1 1 calc R U . . .
C26 C -0.4073(3) 0.4460(3) 0.05403(14) 0.0343(8) Uani 1 1 d . . . . .
H26A H -0.433302 0.523174 0.053684 0.051 Uiso 1 1 calc R U . . .
H26B H -0.466313 0.394572 0.039561 0.051 Uiso 1 1 calc R U . . .
H26C H -0.359993 0.440916 0.027946 0.051 Uiso 1 1 calc R U . . .
C27 C -0.3902(3) 0.3222(3) 0.14205(14) 0.0283(7) Uani 1 1 d . . . . .
H27A H -0.334327 0.266491 0.155012 0.042 Uiso 1 1 calc R U . . .
H27B H -0.450020 0.287417 0.113567 0.042 Uiso 1 1 calc R U . . .
H27C H -0.411906 0.349522 0.176838 0.042 Uiso 1 1 calc R U . . .
C28 C 0.4318(2) 0.5405(3) 0.57690(13) 0.0248(6) Uani 1 1 d . . . . .
H28 H 0.475473 0.505873 0.555456 0.030 Uiso 1 1 calc R U . . .
C29 C 0.3102(3) 0.5210(3) 0.63780(18) 0.0395(9) Uani 1 1 d . . . . .
H29A H 0.347282 0.526263 0.680287 0.059 Uiso 1 1 calc R U . . .
H29B H 0.248881 0.472314 0.633016 0.059 Uiso 1 1 calc R U . . .
H29C H 0.287659 0.596179 0.622337 0.059 Uiso 1 1 calc R U . . .
C30 C 0.3972(4) 0.3530(3) 0.60850(18) 0.0440(9) Uani 1 1 d . . . . .
H30A H 0.442382 0.331726 0.582921 0.066 Uiso 1 1 calc R U . . .
H30B H 0.330086 0.313788 0.595099 0.066 Uiso 1 1 calc R U . . .
H30C H 0.431057 0.332099 0.649986 0.066 Uiso 1 1 calc R U . . .
C31 C 0.0487(3) 0.4928(3) 0.42526(14) 0.0290(7) Uani 1 1 d . . . . .
H31 H 0.103969 0.544153 0.441048 0.035 Uiso 1 1 calc R U . . .
C32 C -0.0262(4) 0.3088(3) 0.4271(2) 0.0461(10) Uani 1 1 d . . . . .
H32A H -0.069615 0.299704 0.455056 0.069 Uiso 1 1 calc R U . . .
H32B H 0.006567 0.236789 0.422243 0.069 Uiso 1 1 calc R U . . .
H32C H -0.069924 0.333859 0.388219 0.069 Uiso 1 1 calc R U . . .
C33 C 0.1411(4) 0.3607(4) 0.49974(18) 0.0521(11) Uani 1 1 d . . . . .
H33A H 0.178668 0.297413 0.488012 0.078 Uiso 1 1 calc R U . . .
H33B H 0.114947 0.338811 0.533937 0.078 Uiso 1 1 calc R U . . .
H33C H 0.188590 0.424952 0.510888 0.078 Uiso 1 1 calc R U . . .

loop_
_atom_site_aniso_label
_atom_site_aniso_U_11
_atom_site_aniso_U_22
_atom_site_aniso_U_33
_atom_site_aniso_U_23
_atom_site_aniso_U_13
_atom_site_aniso_U_12
Zn1 0.01681(19) 0.01411(18) 0.01287(17) 0.00039(12) 0.00296(13) -0.00061(14)
Cl1 0.0224(3) 0.0294(4) 0.0171(3) -0.0040(2) 0.0077(2) -0.0007(3)
Cl2 0.0303(4) 0.0154(3) 0.0264(3) -0.0013(2) 0.0019(3) 0.0046(3)
O1 0.0300(11) 0.0249(11) 0.0213(10) 0.0017(8) 0.0071(8) -0.0033(9)
O2 0.0317(12) 0.0374(13) 0.0272(11) 0.0133(10) 0.0021(9) -0.0050(10)
N1 0.0176(11) 0.0134(11) 0.0143(10) 0.0010(8) 0.0036(9) 0.0002(9)
N2 0.0186(12) 0.0172(11) 0.0149(10) 0.0011(8) 0.0026(9) -0.0006(9)
N3 0.0161(12) 0.0196(12) 0.0136(10) 0.0016(9) 0.0007(9) -0.0028(9)
N4 0.0235(13) 0.0319(14) 0.0224(12) 0.0072(10) -0.0048(10) -0.0060(11)
N5 0.0141(10) 0.0170(11) 0.0138(10) -0.0015(8) 0.0028(8) -0.0014(9)
N6 0.0158(11) 0.0165(11) 0.0128(10) 0.0019(8) 0.0005(8) -0.0021(9)
N7 0.0279(14) 0.0383(16) 0.0229(13) 0.0051(11) -0.0020(11) -0.0181(12)
N8 0.0400(16) 0.0193(13) 0.0318(14) 0.0023(10) 0.0153(12) 0.0033(11)
N9 0.0433(17) 0.0332(15) 0.0269(14) 0.0101(11) 0.0153(12) 0.0081(13)
C1 0.0170(13) 0.0158(13) 0.0146(12) 0.0000(10) 0.0039(10) 0.0008(10)
C2 0.0208(14) 0.0195(14) 0.0155(12) 0.0017(10) 0.0033(10) 0.0015(11)
C3 0.0248(15) 0.0181(13) 0.0207(13) 0.0048(11) 0.0056(11) -0.0035(11)
C4 0.0196(14) 0.0196(14) 0.0213(13) 0.0016(11) 0.0039(11) -0.0034(11)
C5 0.0156(13) 0.0167(13) 0.0175(12) -0.0024(10) 0.0040(10) -0.0002(10)
C6 0.0184(13) 0.0134(12) 0.0168(12) -0.0011(10) 0.0036(10) 0.0001(10)
C7 0.0177(13) 0.0154(13) 0.0186(13) -0.0008(10) 0.0042(10) -0.0018(10)
C8 0.0170(13) 0.0132(12) 0.0179(12) -0.0018(10) 0.0029(10) 0.0014(10)
C9 0.0158(13) 0.0190(13) 0.0178(13) -0.0003(10) 0.0035(10) 0.0001(11)
C10 0.0202(14) 0.0165(13) 0.0171(12) -0.0007(10) 0.0041(10) 0.0012(11)
C11 0.0190(14) 0.0181(13) 0.0223(13) -0.0002(11) 0.0043(11) -0.0034(11)
C12 0.0178(14) 0.0231(14) 0.0197(13) -0.0005(11) 0.0034(11) -0.0013(11)
C13 0.0221(14) 0.0221(14) 0.0207(13) 0.0048(11) 0.0022(11) -0.0016(11)
C14 0.0213(14) 0.0198(14) 0.0235(14) 0.0015(11) 0.0032(11) -0.0019(11)
C15 0.0230(16) 0.0395(19) 0.0299(16) -0.0001(14) -0.0070(13) -0.0051(14)
C16 0.0306(18) 0.0390(19) 0.0274(16) 0.0096(14) -0.0074(13) -0.0021(15)
C17 0.0151(13) 0.0153(13) 0.0151(12) -0.0015(9) 0.0032(10) 0.0009(10)
C18 0.0166(13) 0.0176(13) 0.0140(12) 0.0012(10) 0.0028(10) 0.0021(10)
C19 0.0161(13) 0.0172(13) 0.0140(12) -0.0010(10) 0.0046(10) 0.0014(10)
C20 0.0157(13) 0.0177(13) 0.0164(12) -0.0012(10) 0.0017(10) -0.0001(11)
C21 0.0183(13) 0.0166(13) 0.0175(13) 0.0014(10) 0.0019(10) 0.0007(11)
C22 0.0190(14) 0.0237(14) 0.0165(13) 0.0030(11) 0.0004(10) -0.0003(11)
C23 0.0179(14) 0.0257(15) 0.0184(13) 0.0017(11) 0.0023(11) -0.0015(12)
C24 0.0287(16) 0.0299(16) 0.0189(14) 0.0042(12) 0.0010(12) -0.0136(13)
C25 0.0237(15) 0.0277(15) 0.0183(13) 0.0047(11) 0.0008(11) -0.0042(12)
C26 0.0346(18) 0.0389(19) 0.0227(15) 0.0009(13) -0.0045(13) -0.0168(15)
C27 0.0284(16) 0.0303(16) 0.0249(15) -0.0003(12) 0.0050(12) -0.0124(13)
C28 0.0250(15) 0.0281(16) 0.0214(14) -0.0011(12) 0.0063(11) 0.0010(12)
C29 0.052(2) 0.0310(18) 0.047(2) -0.0034(15) 0.0345(18) -0.0053(16)
C30 0.066(3) 0.0227(17) 0.045(2) 0.0045(15) 0.0181(19) 0.0085(17)
C31 0.0345(18) 0.0301(17) 0.0217(15) 0.0060(12) 0.0060(13) -0.0017(14)
C32 0.064(3) 0.0273(18) 0.059(2) 0.0054(17) 0.038(2) -0.0045(18)
C33 0.061(3) 0.064(3) 0.034(2) 0.0202(18) 0.0170(19) 0.030(2)

loop_
_atom_type_symbol
_atom_type_description
_atom_type_scat_dispersion_real
_atom_type_scat_dispersion_imag
_atom_type_scat_source
C C 0.0181 0.0091 'International Tables Vol C Tables 4.2.6.8 and 6.1.1.4'
H H 0.0000 0.0000 'International Tables Vol C Tables 4.2.6.8 and 6.1.1.4'
Cl Cl 0.3639 0.7018 'International Tables Vol C Tables 4.2.6.8 and 6.1.1.4'
N N 0.0311 0.0180 'International Tables Vol C Tables 4.2.6.8 and 6.1.1.4'
O O 0.0492 0.0322 'International Tables Vol C Tables 4.2.6.8 and 6.1.1.4'
Zn Zn -1.5491 0.6778 'International Tables Vol C Tables 4.2.6.8 and 6.1.1.4'

loop_
_exptl_crystal_face_index_h
_exptl_crystal_face_index_k
_exptl_crystal_face_index_l
_exptl_crystal_face_perp_dist
-1.00 1.00 -1.00 0.0990
-1.00 0.00 1.00 0.0090
0.00 -1.00 0.00 0.1100
0.00 1.00 0.00 0.0720
0.00 1.00 1.00 0.0770
0.00 0.00 1.00 0.0540
0.00 0.00 -1.00 0.0710
1.00 -1.00 1.00 0.0520
1.00 0.00 -1.00 0.0120

loop_
_geom_angle_atom_site_label_1
_geom_angle_atom_site_label_2
_geom_angle_atom_site_label_3
_geom_angle
_geom_angle_site_symmetry_1
_geom_angle_site_symmetry_3
_geom_angle_publ_flag
Cl1 Zn1 Cl2 119.17(3) . . ?
N1 Zn1 Cl1 119.91(6) . . ?
N1 Zn1 Cl2 120.87(6) . . ?
N1 Zn1 N2 74.42(8) . . ?
N1 Zn1 N5 73.30(8) . . ?
N2 Zn1 Cl1 98.89(6) . . ?
N2 Zn1 Cl2 98.71(7) . . ?
N2 Zn1 N5 147.71(8) . . ?
N5 Zn1 Cl1 96.17(6) . . ?
N5 Zn1 Cl2 98.57(6) . . ?
C1 N1 Zn1 120.30(18) . . ?
C1 N1 C5 120.4(2) . . ?
C5 N1 Zn1 118.93(17) . . ?
N3 N2 Zn1 137.11(18) . . ?
C6 N2 Zn1 116.74(17) . . ?
C6 N2 N3 105.6(2) . . ?
N2 N3 H3 118(2) . . ?
N2 N3 C8 112.3(2) . . ?
C8 N3 H3 130(2) . . ?
C12 N4 C15 120.7(3) . . ?
C12 N4 C16 120.1(3) . . ?
C15 N4 C16 119.2(3) . . ?
N6 N5 Zn1 136.93(17) . . ?
C17 N5 Zn1 116.46(17) . . ?
C17 N5 N6 105.7(2) . . ?
N5 N6 H6 119(2) . . ?
N5 N6 C19 111.9(2) . . ?
C19 N6 H6 129(2) . . ?
C23 N7 C26 120.3(3) . . ?
C23 N7 C27 120.2(2) . . ?
C26 N7 C27 118.9(3) . . ?
C28 N8 C29 120.6(3) . . ?
C28 N8 C30 121.5(3) . . ?
C30 N8 C29 117.6(3) . . ?
C31 N9 C32 120.4(3) . . ?
C31 N9 C33 121.2(3) . . ?
C33 N9 C32 118.4(3) . . ?
N1 C1 C2 121.6(2) . . ?
N1 C1 C17 113.5(2) . . ?
C2 C1 C17 125.0(2) . . ?
C1 C2 H2 120.9 . . ?
C3 C2 C1 118.3(3) . . ?
C3 C2 H2 120.9 . . ?
C2 C3 H3A 119.9 . . ?
C2 C3 C4 120.1(3) . . ?
C4 C3 H3A 119.9 . . ?
C3 C4 H4 120.7 . . ?
C5 C4 C3 118.5(3) . . ?
C5 C4 H4 120.7 . . ?
N1 C5 C4 121.1(2) . . ?
N1 C5 C6 113.6(2) . . ?
C4 C5 C6 125.3(2) . . ?
N2 C6 C5 115.8(2) . . ?
N2 C6 C7 110.8(2) . . ?
C7 C6 C5 133.5(3) . . ?
C6 C7 H7 127.5 . . ?
C8 C7 C6 105.1(2) . . ?
C8 C7 H7 127.5 . . ?
N3 C8 C7 106.3(2) . . ?
N3 C8 C9 121.6(2) . . ?
C7 C8 C9 132.1(3) . . ?
C10 C9 C8 121.2(2) . . ?
C14 C9 C8 121.6(3) . . ?
C14 C9 C10 117.2(3) . . ?
C9 C10 H10 119.2 . . ?
C11 C10 C9 121.6(3) . . ?
C11 C10 H10 119.2 . . ?
C10 C11 H11 119.4 . . ?
C10 C11 C12 121.1(3) . . ?
C12 C11 H11 119.4 . . ?
N4 C12 C11 122.0(3) . . ?
N4 C12 C13 121.1(3) . . ?
C13 C12 C11 116.9(3) . . ?
C12 C13 H13 119.4 . . ?
C14 C13 C12 121.2(3) . . ?
C14 C13 H13 119.4 . . ?
C9 C14 H14 119.0 . . ?
C13 C14 C9 122.1(3) . . ?
C13 C14 H14 119.0 . . ?
N4 C15 H15A 109.5 . . ?
N4 C15 H15B 109.5 . . ?
N4 C15 H15C 109.5 . . ?
H15A C15 H15B 109.5 . . ?
H15A C15 H15C 109.5 . . ?
H15B C15 H15C 109.5 . . ?
N4 C16 H16A 109.5 . . ?
N4 C16 H16B 109.5 . . ?
N4 C16 H16C 109.5 . . ?
H16A C16 H16B 109.5 . . ?
H16A C16 H16C 109.5 . . ?
H16B C16 H16C 109.5 . . ?
N5 C17 C1 115.9(2) . . ?
N5 C17 C18 111.4(2) . . ?
C18 C17 C1 132.7(2) . . ?
C17 C18 H18 127.7 . . ?
C19 C18 C17 104.7(2) . . ?
C19 C18 H18 127.7 . . ?
N6 C19 C18 106.3(2) . . ?
N6 C19 C20 121.5(2) . . ?
C18 C19 C20 132.0(2) . . ?
C21 C20 C19 121.0(2) . . ?
C21 C20 C25 117.5(2) . . ?
C25 C20 C19 121.4(2) . . ?
C20 C21 H21 119.2 . . ?
C22 C21 C20 121.6(3) . . ?
C22 C21 H21 119.2 . . ?
C21 C22 H22 119.4 . . ?
C21 C22 C23 121.2(3) . . ?
C23 C22 H22 119.4 . . ?
N7 C23 C22 121.6(3) . . ?
N7 C23 C24 121.2(3) . . ?
C22 C23 C24 117.2(3) . . ?
C23 C24 H24 119.4 . . ?
C25 C24 C23 121.1(3) . . ?
C25 C24 H24 119.4 . . ?
C20 C25 H25 119.3 . . ?
C24 C25 C20 121.3(3) . . ?
C24 C25 H25 119.3 . . ?
N7 C26 H26A 109.5 . . ?
N7 C26 H26B 109.5 . . ?
N7 C26 H26C 109.5 . . ?
H26A C26 H26B 109.5 . . ?
H26A C26 H26C 109.5 . . ?
H26B C26 H26C 109.5 . . ?
N7 C27 H27A 109.5 . . ?
N7 C27 H27B 109.5 . . ?
N7 C27 H27C 109.5 . . ?
H27A C27 H27B 109.5 . . ?
H27A C27 H27C 109.5 . . ?
H27B C27 H27C 109.5 . . ?
O1 C28 N8 124.8(3) . . ?
O1 C28 H28 117.6 . . ?
N8 C28 H28 117.6 . . ?
N8 C29 H29A 109.5 . . ?
N8 C29 H29B 109.5 . . ?
N8 C29 H29C 109.5 . . ?
H29A C29 H29B 109.5 . . ?
H29A C29 H29C 109.5 . . ?
H29B C29 H29C 109.5 . . ?
N8 C30 H30A 109.5 . . ?
N8 C30 H30B 109.5 . . ?
N8 C30 H30C 109.5 . . ?
H30A C30 H30B 109.5 . . ?
H30A C30 H30C 109.5 . . ?
H30B C30 H30C 109.5 . . ?
O2 C31 N9 124.4(3) . . ?
O2 C31 H31 117.8 . . ?
N9 C31 H31 117.8 . . ?
N9 C32 H32A 109.5 . . ?
N9 C32 H32B 109.5 . . ?
N9 C32 H32C 109.5 . . ?
H32A C32 H32B 109.5 . . ?
H32A C32 H32C 109.5 . . ?
H32B C32 H32C 109.5 . . ?
N9 C33 H33A 109.5 . . ?
N9 C33 H33B 109.5 . . ?
N9 C33 H33C 109.5 . . ?
H33A C33 H33B 109.5 . . ?
H33A C33 H33C 109.5 . . ?
H33B C33 H33C 109.5 . . ?

loop_
_geom_bond_atom_site_label_1
_geom_bond_atom_site_label_2
_geom_bond_distance
_geom_bond_site_symmetry_2
_geom_bond_publ_flag
Zn1 Cl1 2.2558(7) . ?
Zn1 Cl2 2.2574(7) . ?
Zn1 N1 2.130(2) . ?
Zn1 N2 2.165(2) . ?
Zn1 N5 2.215(2) . ?
O1 C28 1.231(4) . ?
O2 C31 1.233(4) . ?
N1 C1 1.343(3) . ?
N1 C5 1.346(4) . ?
N2 N3 1.344(3) . ?
N2 C6 1.340(4) . ?
N3 H3 0.91(4) . ?
N3 C8 1.358(4) . ?
N4 C12 1.375(4) . ?
N4 C15 1.437(4) . ?
N4 C16 1.442(4) . ?
N5 N6 1.351(3) . ?
N5 C17 1.330(3) . ?
N6 H6 0.93(4) . ?
N6 C19 1.360(3) . ?
N7 C23 1.373(4) . ?
N7 C26 1.426(4) . ?
N7 C27 1.450(4) . ?
N8 C28 1.327(4) . ?
N8 C29 1.455(4) . ?
N8 C30 1.454(4) . ?
N9 C31 1.326(4) . ?
N9 C32 1.447(5) . ?
N9 C33 1.445(5) . ?
C1 C2 1.389(4) . ?
C1 C17 1.472(4) . ?
C2 H2 0.9500 . ?
C2 C3 1.382(4) . ?
C3 H3A 0.9500 . ?
C3 C4 1.395(4) . ?
C4 H4 0.9500 . ?
C4 C5 1.386(4) . ?
C5 C6 1.470(4) . ?
C6 C7 1.404(4) . ?
C7 H7 0.9500 . ?
C7 C8 1.392(4) . ?
C8 C9 1.463(4) . ?
C9 C10 1.399(4) . ?
C9 C14 1.398(4) . ?
C10 H10 0.9500 . ?
C10 C11 1.380(4) . ?
C11 H11 0.9500 . ?
C11 C12 1.417(4) . ?
C12 C13 1.409(4) . ?
C13 H13 0.9500 . ?
C13 C14 1.375(4) . ?
C14 H14 0.9500 . ?
C15 H15A 0.9800 . ?
C15 H15B 0.9800 . ?
C15 H15C 0.9800 . ?
C16 H16A 0.9800 . ?
C16 H16B 0.9800 . ?
C16 H16C 0.9800 . ?
C17 C18 1.404(4) . ?
C18 H18 0.9500 . ?
C18 C19 1.397(4) . ?
C19 C20 1.460(4) . ?
C20 C21 1.401(4) . ?
C20 C25 1.401(4) . ?
C21 H21 0.9500 . ?
C21 C22 1.378(4) . ?
C22 H22 0.9500 . ?
C22 C23 1.409(4) . ?
C23 C24 1.409(4) . ?
C24 H24 0.9500 . ?
C24 C25 1.385(4) . ?
C25 H25 0.9500 . ?
C26 H26A 0.9800 . ?
C26 H26B 0.9800 . ?
C26 H26C 0.9800 . ?
C27 H27A 0.9800 . ?
C27 H27B 0.9800 . ?
C27 H27C 0.9800 . ?
C28 H28 0.9500 . ?
C29 H29A 0.9800 . ?
C29 H29B 0.9800 . ?
C29 H29C 0.9800 . ?
C30 H30A 0.9800 . ?
C30 H30B 0.9800 . ?
C30 H30C 0.9800 . ?
C31 H31 0.9500 . ?
C32 H32A 0.9800 . ?
C32 H32B 0.9800 . ?
C32 H32C 0.9800 . ?
C33 H33A 0.9800 . ?
C33 H33B 0.9800 . ?
C33 H33C 0.9800 . ?

loop_
_geom_hbond_atom_site_label_D
_geom_hbond_atom_site_label_H
_geom_hbond_atom_site_label_A
_geom_hbond_distance_DH
_geom_hbond_distance_HA
_geom_hbond_distance_DA
_geom_hbond_angle_DHA
_geom_hbond_site_symmetry_A
_geom_hbond_publ_flag
N3 H3 O1 0.91(4) 1.86(4) 2.773(3) 174(3) . yes
N6 H6 O2 0.93(4) 1.77(4) 2.703(3) 178(3) . yes

loop_
_geom_torsion_atom_site_label_1
_geom_torsion_atom_site_label_2
_geom_torsion_atom_site_label_3
_geom_torsion_atom_site_label_4
_geom_torsion
_geom_torsion_site_symmetry_1
_geom_torsion_site_symmetry_2
_geom_torsion_site_symmetry_3
_geom_torsion_site_symmetry_4
_geom_torsion_publ_flag
Zn1 N1 C1 C2 173.1(2) . . . . ?
Zn1 N1 C1 C17 -7.3(3) . . . . ?
Zn1 N1 C5 C4 -172.4(2) . . . . ?
Zn1 N1 C5 C6 7.2(3) . . . . ?
Zn1 N2 N3 C8 170.9(2) . . . . ?
Zn1 N2 C6 C5 6.0(3) . . . . ?
Zn1 N2 C6 C7 -173.29(18) . . . . ?
Zn1 N5 N6 C19 -167.82(19) . . . . ?
Zn1 N5 C17 C1 -6.7(3) . . . . ?
Zn1 N5 C17 C18 171.01(17) . . . . ?
N1 C1 C2 C3 -1.3(4) . . . . ?
N1 C1 C17 N5 9.1(3) . . . . ?
N1 C1 C17 C18 -168.1(3) . . . . ?
N1 C5 C6 N2 -8.5(3) . . . . ?
N1 C5 C6 C7 170.6(3) . . . . ?
N2 N3 C8 C7 0.1(3) . . . . ?
N2 N3 C8 C9 -178.2(2) . . . . ?
N2 C6 C7 C8 0.3(3) . . . . ?
N3 N2 C6 C5 179.0(2) . . . . ?
N3 N2 C6 C7 -0.3(3) . . . . ?
N3 C8 C9 C10 -162.6(3) . . . . ?
N3 C8 C9 C14 17.9(4) . . . . ?
N4 C12 C13 C14 -178.3(3) . . . . ?
N5 N6 C19 C18 -0.2(3) . . . . ?
N5 N6 C19 C20 175.7(2) . . . . ?
N5 C17 C18 C19 -0.5(3) . . . . ?
N6 N5 C17 C1 -177.4(2) . . . . ?
N6 N5 C17 C18 0.3(3) . . . . ?
N6 C19 C20 C21 -177.7(3) . . . . ?
N6 C19 C20 C25 -2.8(4) . . . . ?
N7 C23 C24 C25 -180.0(3) . . . . ?
C1 N1 C5 C4 0.3(4) . . . . ?
C1 N1 C5 C6 179.8(2) . . . . ?
C1 C2 C3 C4 1.1(4) . . . . ?
C1 C17 C18 C19 176.8(3) . . . . ?
C2 C1 C17 N5 -171.4(3) . . . . ?
C2 C1 C17 C18 11.5(5) . . . . ?
C2 C3 C4 C5 -0.3(4) . . . . ?
C3 C4 C5 N1 -0.4(4) . . . . ?
C3 C4 C5 C6 -179.9(3) . . . . ?
C4 C5 C6 N2 171.0(3) . . . . ?
C4 C5 C6 C7 -9.9(5) . . . . ?
C5 N1 C1 C2 0.5(4) . . . . ?
C5 N1 C1 C17 -179.9(2) . . . . ?
C5 C6 C7 C8 -178.8(3) . . . . ?
C6 N2 N3 C8 0.1(3) . . . . ?
C6 C7 C8 N3 -0.2(3) . . . . ?
C6 C7 C8 C9 177.8(3) . . . . ?
C7 C8 C9 C10 19.6(5) . . . . ?
C7 C8 C9 C14 -159.9(3) . . . . ?
C8 C9 C10 C11 -179.5(3) . . . . ?
C8 C9 C14 C13 179.5(3) . . . . ?
C9 C10 C11 C12 0.3(4) . . . . ?
C10 C9 C14 C13 0.0(4) . . . . ?
C10 C11 C12 N4 178.4(3) . . . . ?
C10 C11 C12 C13 -0.6(4) . . . . ?
C11 C12 C13 C14 0.6(4) . . . . ?
C12 C13 C14 C9 -0.3(5) . . . . ?
C14 C9 C10 C11 0.1(4) . . . . ?
C15 N4 C12 C11 2.2(5) . . . . ?
C15 N4 C12 C13 -179.0(3) . . . . ?
C16 N4 C12 C11 178.6(3) . . . . ?
C16 N4 C12 C13 -2.5(5) . . . . ?
C17 N5 N6 C19 -0.1(3) . . . . ?
C17 C1 C2 C3 179.2(3) . . . . ?
C17 C18 C19 N6 0.4(3) . . . . ?
C17 C18 C19 C20 -174.9(3) . . . . ?
C18 C19 C20 C21 -3.0(5) . . . . ?
C18 C19 C20 C25 171.9(3) . . . . ?
C19 C20 C21 C22 175.4(3) . . . . ?
C19 C20 C25 C24 -174.5(3) . . . . ?
C20 C21 C22 C23 -0.9(4) . . . . ?
C21 C20 C25 C24 0.6(5) . . . . ?
C21 C22 C23 N7 -179.1(3) . . . . ?
C21 C22 C23 C24 0.6(4) . . . . ?
C22 C23 C24 C25 0.4(5) . . . . ?
C23 C24 C25 C20 -1.0(5) . . . . ?
C25 C20 C21 C22 0.3(4) . . . . ?
C26 N7 C23 C22 -5.7(5) . . . . ?
C26 N7 C23 C24 174.7(3) . . . . ?
C27 N7 C23 C22 -176.7(3) . . . . ?
C27 N7 C23 C24 3.6(5) . . . . ?
C29 N8 C28 O1 0.9(5) . . . . ?
C30 N8 C28 O1 -173.1(3) . . . . ?
C32 N9 C31 O2 1.7(5) . . . . ?
C33 N9 C31 O2 -180.0(3) . . . . ?
